data_7701117
loop_
_publ_author_name
'Wang, Denan'
'Gardinier, James R.'
'Lindeman, Sergey V.'

_publ_section_title
;
 Iron(ii) tetrafluoroborate complexes of new tetradentate C-scorpionates
 as catalysts for the oxidative cleavage of trans-stilbene with
 H<sub>2</sub>O<sub>2</sub>.
;
_journal_issue 38
_journal_name_full 'Dalton transactions (Cambridge, England : 2003)'
_journal_page_first 14478
_journal_page_last 14489
_journal_paper_doi 10.1039/c9dt02829c
_journal_volume 48
_journal_year 2019
_chemical_formula_moiety 'C20 H21 Fe N9, 2(B F4), C2 H3 N'
_chemical_formula_sum 'C22 H24 B2 F8 Fe N10'
_chemical_formula_weight 657.98
_space_group_crystal_system triclinic
_space_group_IT_number 2
_space_group_name_Hall '-P 1'
_space_group_name_H-M_alt 'P -1'
_symmetry_space_group_name_Hall '-P 1'
_symmetry_space_group_name_H-M 'P -1'
_atom_sites_solution_hydrogens geom
_atom_sites_solution_primary iterative
_audit_creation_date 2018-09-19
_audit_creation_method
;
Olex2 1.2
(compiled 2018.05.29 svn.r3508 for OlexSys, GUI svn.r5506)
;
_audit_update_record
;
2019-07-03 deposited with the CCDC.    2019-09-09 downloaded from the CCDC.
;
_cell_angle_alpha 68.952(6)
_cell_angle_beta 84.954(6)
_cell_angle_gamma 63.988(7)
_cell_formula_units_Z 2
_cell_length_a 10.9070(7)
_cell_length_b 11.7927(7)
_cell_length_c 12.8472(8)
_cell_measurement_reflns_used 7890
_cell_measurement_temperature 103.70(10)
_cell_measurement_theta_max 69.1340
_cell_measurement_theta_min 3.6290
_cell_volume 1381.20(18)
_computing_cell_refinement 'CrysAlisPro 1.171.39.29c (Rigaku OD, 2017)'
_computing_data_collection 'CrysAlisPro 1.171.39.29c (Rigaku OD, 2017)'
_computing_data_reduction 'CrysAlisPro 1.171.39.29c (Rigaku OD, 2017)'
_computing_molecular_graphics 'Olex2 (Dolomanov et al., 2009)'
_computing_publication_material 'Olex2 (Dolomanov et al., 2009)'
_computing_structure_refinement 'ShelXL (Sheldrick, 2015)'
_computing_structure_solution 'olex2.solve (Bourhis et al., 2015)'
_diffrn_ambient_environment N~2~
_diffrn_ambient_temperature 103.70(10)
_diffrn_detector 'CCD plate'
_diffrn_detector_area_resol_mean 10.3756
_diffrn_detector_type Atlas
_diffrn_measured_fraction_theta_full 0.966
_diffrn_measured_fraction_theta_max 0.966
_diffrn_measurement_details
;
List of Runs (angles in degrees, time in seconds):

  # Type    Start    End  Width  t~exp~   \w     \q     \k     \f   Frames
#--------------------------------------------------------------------------
  1  \w   -115.00 -14.00   1.00    4.50    --  -42.08 -57.00  30.00  101
  2  \w    -70.00  31.00   1.00    4.50    --  -42.08  57.00-180.00  101
  3  \w      1.00  83.00   1.00    4.50    --   42.08 -99.00 -90.00   82
  4  \w    -32.00  66.00   1.00    4.50    --   42.08 -37.00-120.00   98
  5  \w     94.00 173.00   1.00   18.00    --  100.00 125.00-150.00   79
  6  \w     17.00 109.00   1.00   18.00    --  100.00 -94.00   0.00   92
  7  \w     17.00 109.00   1.00   18.00    --  100.00 -94.00 120.00   92
  8  \w     71.00 172.00   1.00   18.00    --  100.00  61.00 -90.00  101
  9  \w     67.00 176.00   1.00   18.00    --  100.00  77.00 150.00  109
 10  \w     94.00 173.00   1.00   18.00    --  100.00 125.00 -30.00   79
 11  \w     27.00 121.00   1.00   18.00    --  100.00-125.00-120.00   94
 12  \w     27.00 121.00   1.00   18.00    --  100.00-125.00 -30.00   94
 13  \w     28.00 129.00   1.00   18.00    --  100.00 -61.00-150.00  101
 14  \w     71.00 172.00   1.00   18.00    --  100.00  61.00 -60.00  101
 15  \w     17.00 109.00   1.00   18.00    --  100.00 -94.00  30.00   92
 16  \w     67.00 176.00   1.00   18.00    --  100.00  77.00  30.00  109
 17  \w   -118.00  -9.00   1.00    4.50    --  -42.08 -77.00 150.00  109
 18  \w    -66.00  32.00   1.00    4.50    --  -42.08  37.00  90.00   98
 19  \w   -118.00  -9.00   1.00    4.50    --  -42.08 -77.00-120.00  109
 20  \w   -118.00  -9.00   1.00    4.50    --  -42.08 -77.00 -30.00  109
 21  \w   -115.00 -14.00   1.00    4.50    --  -42.08 -57.00 120.00  101
 22  \w     71.00 172.00   1.00   18.00    --  100.00  61.00-150.00  101
 23  \w     67.00 176.00   1.00   18.00    --  100.00  77.00 -60.00  109
 24  \w     71.00 172.00   1.00   18.00    --  100.00  61.00  90.00  101
 25  \w     67.00 143.00   1.00   18.00    --  100.00  77.00   0.00   76
;
_diffrn_measurement_device 'four-circle diffractometer'
_diffrn_measurement_device_type 'SuperNova, Dual, Cu at home/near, Atlas'
_diffrn_measurement_method '\w scans'
_diffrn_orient_matrix_type 'CrysAlisPro convention (1999,Acta A55,543-557)'
_diffrn_orient_matrix_UB_11 -0.1238794000
_diffrn_orient_matrix_UB_12 0.1220334000
_diffrn_orient_matrix_UB_13 0.0144494000
_diffrn_orient_matrix_UB_21 -0.0605716000
_diffrn_orient_matrix_UB_22 -0.0949702000
_diffrn_orient_matrix_UB_23 0.0743995000
_diffrn_orient_matrix_UB_31 0.0765324000
_diffrn_orient_matrix_UB_32 -0.0180773000
_diffrn_orient_matrix_UB_33 0.1043033000
_diffrn_radiation_monochromator mirror
_diffrn_radiation_probe x-ray
_diffrn_radiation_type CuK\a
_diffrn_radiation_wavelength 1.54184
_diffrn_reflns_av_R_equivalents 0.0493
_diffrn_reflns_av_unetI/netI 0.0388
_diffrn_reflns_Laue_measured_fraction_full 0.966
_diffrn_reflns_Laue_measured_fraction_max 0.966
_diffrn_reflns_limit_h_max 13
_diffrn_reflns_limit_h_min -13
_diffrn_reflns_limit_k_max 14
_diffrn_reflns_limit_k_min -14
_diffrn_reflns_limit_l_max 15
_diffrn_reflns_limit_l_min -15
_diffrn_reflns_number 19310
_diffrn_reflns_point_group_measured_fraction_full 0.966
_diffrn_reflns_point_group_measured_fraction_max 0.966
_diffrn_reflns_theta_full 71.616
_diffrn_reflns_theta_max 71.616
_diffrn_reflns_theta_min 3.699
_diffrn_source 'micro-focus sealed X-ray tube'
_diffrn_source_type 'SuperNova (Cu) X-ray Source'
_exptl_absorpt_coefficient_mu 5.183
_exptl_absorpt_correction_T_max 0.682
_exptl_absorpt_correction_T_min 0.406
_exptl_absorpt_correction_type gaussian
_exptl_absorpt_process_details
;
CrysAlisPro 1.171.39.29c (Rigaku Oxford Diffraction, 2017)
Numerical absorption correction based on gaussian integration over
            a multifaceted crystal model
Empirical absorption correction using spherical harmonics,
 implemented in SCALE3 ABSPACK scaling algorithm.
;
_exptl_crystal_colour violet
_exptl_crystal_colour_primary violet
_exptl_crystal_density_diffrn 1.582
_exptl_crystal_description plate
_exptl_crystal_F_000 668
_exptl_crystal_size_max 0.295
_exptl_crystal_size_mid 0.161
_exptl_crystal_size_min 0.1
_refine_diff_density_max 0.575
_refine_diff_density_min -0.528
_refine_diff_density_rms 0.066
_refine_ls_extinction_method none
_refine_ls_goodness_of_fit_ref 1.104
_refine_ls_hydrogen_treatment constr
_refine_ls_matrix_type full
_refine_ls_number_parameters 391
_refine_ls_number_reflns 5224
_refine_ls_number_restraints 0
_refine_ls_restrained_S_all 1.104
_refine_ls_R_factor_all 0.0572
_refine_ls_R_factor_gt 0.0475
_refine_ls_shift/su_max 0.000
_refine_ls_shift/su_mean 0.000
_refine_ls_structure_factor_coef Fsqd
_refine_ls_weighting_details 'w=1/[\s^2^(Fo^2^)+(0.0884P)^2^] where P=(Fo^2^+2Fc^2^)/3'
_refine_ls_weighting_scheme calc
_refine_ls_wR_factor_gt 0.1322
_refine_ls_wR_factor_ref 0.1428
_reflns_Friedel_coverage 0.000
_reflns_number_gt 4267
_reflns_number_total 5224
_reflns_threshold_expression 'I > 2\s(I)'
_cod_data_source_file c9dt02829c2.cif
_cod_data_source_block 1_CH3CN_100K
_cod_depositor_comments 'Adding full bibliography for 7701117--7701119.cif.'
_cod_original_cell_volume 1381.19(17)
_cod_database_code 7701117
_shelx_shelxl_version_number 2018/1
_chemical_oxdiff_formula 'Fe C22 H24 N10 B2 F8'
_shelx_space_group_comment
;
The symmetry employed for this shelxl refinement is uniquely defined
by the following loop, which should always be used as a source of
symmetry information in preference to the above space-group names.
They are only intended as comments.
;
_reflns_odcompleteness_completeness 99.90
_reflns_odcompleteness_iscentric 1
_reflns_odcompleteness_theta 66.97
_olex2_refinement_description
;
1. Fixed Uiso
 At 1.2 times of:
  All C(H) groups, All C(H,H) groups
 At 1.5 times of:
  All C(H,H,H) groups
2.a Ternary CH refined with riding coordinates:
 C1(H1)
2.b Secondary CH2 refined with riding coordinates:
 C11(H11a,H11b)
2.c Aromatic/amide H refined with riding coordinates:
 C2(H2), C3(H3), C4(H4), C5(H5), C6(H6), C7(H7), C9(H9), C10(H10), C13(H13),
 C14(H14), C15(H15), C16(H16)
2.d Idealised Me refined as rotating group:
 C18(H18a,H18b,H18c), C20(H20a,H20b,H20c), C22(H22a,H22b,H22c)
;
_olex2_date_sample_submission 2018-09-18
_olex2_submission_special_instructions 'No special instructions were received'
_oxdiff_exptl_absorpt_empirical_details
;
Empirical correction (ABSPACK) includes:
- Absorption correction using spherical harmonics
- Frame scaling
;
_oxdiff_exptl_absorpt_empirical_full_max 5.163
_oxdiff_exptl_absorpt_empirical_full_min 0.536

loop_
_space_group_symop_operation_xyz
'x, y, z'
'-x, -y, -z'

loop_
_atom_site_label
_atom_site_type_symbol
_atom_site_fract_x
_atom_site_fract_y
_atom_site_fract_z
_atom_site_U_iso_or_equiv
_atom_site_adp_type
_atom_site_occupancy
_atom_site_site_symmetry_order
_atom_site_calc_flag
_atom_site_refinement_flags_posn
Fe1 Fe 0.75344(4) 0.15651(4) 0.22931(4) 0.03121(15) Uani 1 1 d .
N1 N 0.6886(2) -0.0089(2) 0.13746(19) 0.0322(5) Uani 1 1 d .
N2 N 0.7206(2) 0.0101(2) 0.22575(19) 0.0318(5) Uani 1 1 d .
N3 N 0.8019(2) 0.2936(2) 0.2392(2) 0.0364(5) Uani 1 1 d .
N4 N 0.5761(3) 0.2959(2) 0.1548(2) 0.0370(5) Uani 1 1 d .
N11 N 0.6998(3) 0.0098(3) 0.4489(2) 0.0417(6) Uani 1 1 d .
N12 N 0.6657(3) 0.1358(3) 0.3724(2) 0.0386(5) Uani 1 1 d .
N21 N 0.9255(3) -0.0973(2) 0.4031(2) 0.0361(5) Uani 1 1 d .
N22 N 0.9283(2) 0.0133(2) 0.32052(19) 0.0323(5) Uani 1 1 d .
N31 N 0.8314(2) 0.1647(2) 0.0786(2) 0.0327(5) Uani 1 1 d .
C1 C 0.6903(3) -0.1323(3) 0.1685(2) 0.0352(6) Uani 1 1 d .
H1 H 0.670138 -0.168620 0.120801 0.042 Uiso 1 1 calc R
C2 C 0.7265(3) -0.1955(3) 0.2822(2) 0.0375(6) Uani 1 1 d .
H2 H 0.736928 -0.283099 0.328512 0.045 Uiso 1 1 calc R
C3 C 0.7445(3) -0.1021(3) 0.3139(2) 0.0352(6) Uani 1 1 d .
C4 C 0.7961(3) -0.1064(3) 0.4202(2) 0.0390(7) Uani 1 1 d .
H4 H 0.809057 -0.192493 0.482443 0.047 Uiso 1 1 calc R
C5 C 0.8379(3) 0.3701(3) 0.2408(3) 0.0407(7) Uani 1 1 d .
C6 C 0.8866(4) 0.4674(3) 0.2410(3) 0.0527(8) Uani 1 1 d .
H6a H 0.838993 0.552404 0.178302 0.079 Uiso 1 1 calc GR
H6b H 0.985313 0.431097 0.233137 0.079 Uiso 1 1 calc GR
H6c H 0.868131 0.483815 0.311543 0.079 Uiso 1 1 calc GR
C7 C 0.4672(3) 0.3747(3) 0.1239(3) 0.0379(6) Uani 1 1 d .
C8 C 0.3254(3) 0.4742(3) 0.0852(3) 0.0441(7) Uani 1 1 d .
H8a H 0.321625 0.534250 0.008160 0.066 Uiso 1 1 calc GR
H8b H 0.290319 0.527554 0.133743 0.066 Uiso 1 1 calc GR
H8c H 0.269178 0.427477 0.087660 0.066 Uiso 1 1 calc GR
C11 C 0.6244(4) 0.0138(4) 0.5385(3) 0.0543(10) Uani 1 1 d .
H11 H 0.630132 -0.060873 0.602986 0.065 Uiso 1 1 calc R
C12 C 0.5387(4) 0.1470(4) 0.5173(3) 0.0556(9) Uani 1 1 d .
H12 H 0.472742 0.182891 0.564342 0.067 Uiso 1 1 calc R
C13 C 0.5660(3) 0.2197(4) 0.4146(3) 0.0465(8) Uani 1 1 d .
H13 H 0.520762 0.315119 0.379051 0.056 Uiso 1 1 calc R
C21 C 1.0475(3) -0.1787(3) 0.4605(3) 0.0440(7) Uani 1 1 d .
H21 H 1.070189 -0.261878 0.521104 0.053 Uiso 1 1 calc R
C22 C 1.1336(3) -0.1211(3) 0.4164(3) 0.0438(7) Uani 1 1 d .
H22 H 1.227278 -0.155113 0.439640 0.053 Uiso 1 1 calc R
C23 C 1.0550(3) -0.0015(3) 0.3299(3) 0.0362(6) Uani 1 1 d .
H23 H 1.087731 0.060992 0.283815 0.043 Uiso 1 1 calc R
C31 C 0.6653(3) 0.0958(3) 0.0282(2) 0.0361(6) Uani 1 1 d .
H31a H 0.579310 0.176175 0.025178 0.043 Uiso 1 1 calc R
H31b H 0.654193 0.062998 -0.029636 0.043 Uiso 1 1 calc R
C32 C 0.7824(3) 0.1363(3) 0.0022(2) 0.0344(6) Uani 1 1 d .
C33 C 0.8341(3) 0.1460(3) -0.1012(3) 0.0413(7) Uani 1 1 d .
H33 H 0.799181 0.124083 -0.152667 0.050 Uiso 1 1 calc R
C34 C 0.9371(3) 0.1879(3) -0.1297(3) 0.0422(7) Uani 1 1 d .
H34 H 0.971275 0.198019 -0.201477 0.051 Uiso 1 1 calc R
C35 C 0.9887(3) 0.2146(3) -0.0518(3) 0.0412(7) Uani 1 1 d .
H35 H 1.060467 0.241850 -0.068383 0.049 Uiso 1 1 calc R
C36 C 0.9344(3) 0.2011(3) 0.0506(3) 0.0376(6) Uani 1 1 d .
H36 H 0.971477 0.218344 0.104272 0.045 Uiso 1 1 calc R
F1 F 0.2339(3) 0.4801(2) 0.50844(17) 0.0650(6) Uani 1 1 d .
F2 F 0.1828(3) 0.3731(2) 0.4145(2) 0.0771(7) Uani 1 1 d .
F3 F 0.2717(2) 0.5199(2) 0.32496(18) 0.0645(6) Uani 1 1 d .
F4 F 0.0555(2) 0.5969(2) 0.3767(2) 0.0654(6) Uani 1 1 d .
B1 B 0.1853(4) 0.4923(4) 0.4065(3) 0.0485(9) Uani 1 1 d .
F5 F 0.3927(2) 0.1457(2) 0.2086(2) 0.0649(6) Uani 1 1 d .
F6 F 0.2978(3) 0.0269(3) 0.1712(3) 0.0826(8) Uani 1 1 d .
F7 F 0.2899(4) 0.2205(4) 0.0385(2) 0.1075(12) Uani 1 1 d .
F8 F 0.1641(2) 0.2293(2) 0.1877(2) 0.0655(6) Uani 1 1 d .
B2 B 0.2870(5) 0.1558(5) 0.1510(4) 0.0538(10) Uani 1 1 d .
N1s N 0.5390(3) 0.6083(3) 0.1489(3) 0.0603(8) Uani 1 1 d .
C1s C 0.5063(4) 0.6283(4) 0.2290(3) 0.0512(8) Uani 1 1 d .
C2s C 0.4621(5) 0.6570(5) 0.3298(4) 0.0695(11) Uani 1 1 d .
H2sa H 0.432323 0.753343 0.314396 0.104 Uiso 1 1 calc GR
H2sb H 0.538294 0.603218 0.388166 0.104 Uiso 1 1 calc GR
H2sc H 0.385756 0.634075 0.355284 0.104 Uiso 1 1 calc GR

loop_
_atom_site_aniso_label
_atom_site_aniso_U_11
_atom_site_aniso_U_22
_atom_site_aniso_U_33
_atom_site_aniso_U_23
_atom_site_aniso_U_13
_atom_site_aniso_U_12
Fe1 0.0307(2) 0.0260(2) 0.0368(3) -0.01034(18) 0.00941(17) -0.01416(18)
N1 0.0334(12) 0.0283(11) 0.0328(12) -0.0099(10) 0.0090(9) -0.0138(10)
N2 0.0340(12) 0.0297(12) 0.0324(12) -0.0103(10) 0.0093(9) -0.0164(10)
N3 0.0348(12) 0.0292(12) 0.0444(14) -0.0140(11) 0.0114(10) -0.0141(10)
N4 0.0362(13) 0.0293(12) 0.0445(13) -0.0124(11) 0.0088(11) -0.0153(11)
N11 0.0466(15) 0.0550(16) 0.0382(13) -0.0205(12) 0.0162(11) -0.0341(13)
N12 0.0360(13) 0.0438(14) 0.0434(14) -0.0190(12) 0.0126(11) -0.0228(11)
N21 0.0401(13) 0.0329(12) 0.0340(12) -0.0053(10) 0.0046(10) -0.0204(11)
N22 0.0322(12) 0.0278(11) 0.0383(12) -0.0120(10) 0.0105(10) -0.0156(10)
N31 0.0327(12) 0.0241(11) 0.0373(12) -0.0077(10) 0.0109(10) -0.0130(9)
C1 0.0366(15) 0.0321(14) 0.0422(15) -0.0156(12) 0.0109(12) -0.0191(12)
C2 0.0428(16) 0.0321(14) 0.0404(15) -0.0106(12) 0.0130(13) -0.0224(13)
C3 0.0373(15) 0.0337(15) 0.0360(14) -0.0088(12) 0.0119(12) -0.0211(12)
C4 0.0468(17) 0.0400(16) 0.0351(14) -0.0070(12) 0.0069(13) -0.0290(14)
C5 0.0416(16) 0.0312(15) 0.0475(17) -0.0142(13) 0.0121(13) -0.0158(13)
C6 0.059(2) 0.0417(18) 0.070(2) -0.0256(17) 0.0179(18) -0.0313(17)
C7 0.0406(17) 0.0298(14) 0.0444(16) -0.0128(13) 0.0095(13) -0.0179(13)
C8 0.0376(16) 0.0344(16) 0.0514(18) -0.0120(14) 0.0055(14) -0.0112(13)
C11 0.066(2) 0.091(3) 0.0401(17) -0.0297(18) 0.0238(16) -0.063(2)
C12 0.055(2) 0.084(3) 0.066(2) -0.049(2) 0.0283(17) -0.048(2)
C13 0.0363(16) 0.060(2) 0.060(2) -0.0361(17) 0.0197(14) -0.0266(15)
C21 0.0511(18) 0.0359(16) 0.0397(16) -0.0070(13) -0.0031(14) -0.0185(14)
C22 0.0350(15) 0.0456(18) 0.0497(18) -0.0194(15) 0.0017(13) -0.0145(14)
C23 0.0322(14) 0.0356(15) 0.0458(16) -0.0183(13) 0.0116(12) -0.0178(12)
C31 0.0383(15) 0.0332(15) 0.0355(15) -0.0106(12) 0.0082(12) -0.0168(12)
C32 0.0372(14) 0.0232(13) 0.0325(14) -0.0040(11) 0.0075(11) -0.0100(11)
C33 0.0470(17) 0.0319(15) 0.0374(15) -0.0086(12) 0.0104(13) -0.0151(13)
C34 0.0454(17) 0.0301(15) 0.0374(15) -0.0059(12) 0.0194(13) -0.0125(13)
C35 0.0389(16) 0.0283(14) 0.0489(17) -0.0096(13) 0.0182(13) -0.0143(12)
C36 0.0346(14) 0.0264(14) 0.0476(17) -0.0105(12) 0.0107(13) -0.0133(12)
F1 0.0739(14) 0.0679(14) 0.0443(11) -0.0064(10) 0.0007(10) -0.0335(12)
F2 0.113(2) 0.0460(12) 0.0771(16) -0.0164(11) 0.0214(14) -0.0458(13)
F3 0.0756(15) 0.0631(14) 0.0559(12) -0.0144(10) 0.0238(11) -0.0402(12)
F4 0.0592(13) 0.0511(12) 0.0684(14) -0.0058(11) 0.0019(11) -0.0208(10)
B1 0.057(2) 0.0362(19) 0.047(2) -0.0074(16) 0.0108(17) -0.0226(17)
F5 0.0600(13) 0.0730(15) 0.0784(15) -0.0256(12) 0.0189(11) -0.0470(12)
F6 0.0966(18) 0.0856(18) 0.122(2) -0.0736(17) 0.0664(16) -0.0699(16)
F7 0.190(3) 0.152(3) 0.0534(14) -0.0481(17) 0.0426(18) -0.135(3)
F8 0.0579(13) 0.0613(13) 0.0912(16) -0.0348(12) 0.0207(11) -0.0349(11)
B2 0.068(3) 0.068(3) 0.055(2) -0.036(2) 0.031(2) -0.050(2)
N1s 0.062(2) 0.0405(16) 0.0592(19) -0.0113(15) 0.0067(16) -0.0114(14)
C1s 0.0480(19) 0.0411(18) 0.063(2) -0.0196(17) 0.0038(17) -0.0169(15)
C2s 0.067(3) 0.090(3) 0.073(3) -0.047(2) 0.014(2) -0.041(2)

loop_
_atom_type_symbol
_atom_type_description
_atom_type_scat_dispersion_real
_atom_type_scat_dispersion_imag
_atom_type_scat_source
C C 0.0181 0.0091 'International Tables Vol C Tables 4.2.6.8 and 6.1.1.4'
H H 0.0000 0.0000 'International Tables Vol C Tables 4.2.6.8 and 6.1.1.4'
B B 0.0090 0.0039 'International Tables Vol C Tables 4.2.6.8 and 6.1.1.4'
N N 0.0311 0.0180 'International Tables Vol C Tables 4.2.6.8 and 6.1.1.4'
F F 0.0727 0.0534 'International Tables Vol C Tables 4.2.6.8 and 6.1.1.4'
Fe Fe -1.1336 3.1974 'International Tables Vol C Tables 4.2.6.8 and 6.1.1.4'

loop_
_exptl_crystal_face_index_h
_exptl_crystal_face_index_k
_exptl_crystal_face_index_l
_exptl_crystal_face_perp_dist
1 1 8 0.0561
6 5 4 0.0717
-5 -4 -7 0.0522
0 6 0 0.0634
0 -6 0 0.0634
-1 -1 -8 0.0434
-6 0 3 0.1403
-4 -5 4 0.1219

loop_
_geom_angle_atom_site_label_1
_geom_angle_atom_site_label_2
_geom_angle_atom_site_label_3
_geom_angle
N2 Fe1 N3 175.19(10)
N2 Fe1 N4 94.43(10)
N2 Fe1 N12 86.19(10)
N2 Fe1 N22 86.19(9)
N2 Fe1 N31 86.86(10)
N3 Fe1 N12 94.01(10)
N3 Fe1 N22 89.03(10)
N3 Fe1 N31 93.12(10)
N4 Fe1 N3 90.38(10)
N4 Fe1 N12 87.86(11)
N4 Fe1 N22 174.33(10)
N4 Fe1 N31 90.29(10)
N12 Fe1 N22 86.55(10)
N12 Fe1 N31 172.65(10)
N22 Fe1 N31 95.37(10)
N2 N1 C1 110.6(2)
N2 N1 C31 118.4(2)
C1 N1 C31 131.0(2)
N1 N2 Fe1 128.71(18)
C3 N2 Fe1 123.94(19)
C3 N2 N1 106.8(2)
C5 N3 Fe1 175.1(3)
C7 N4 Fe1 171.7(3)
N12 N11 C4 118.5(2)
N12 N11 C11 111.2(3)
C11 N11 C4 129.9(3)
N11 N12 Fe1 119.08(19)
C13 N12 Fe1 135.1(2)
C13 N12 N11 105.6(3)
N22 N21 C4 118.6(2)
C21 N21 N22 111.1(2)
C21 N21 C4 130.2(3)
N21 N22 Fe1 118.43(17)
C23 N22 Fe1 136.3(2)
C23 N22 N21 105.0(2)
C32 N31 Fe1 122.44(19)
C36 N31 Fe1 120.0(2)
C36 N31 C32 117.5(2)
N1 C1 H1 126.3
N1 C1 C2 107.5(2)
C2 C1 H1 126.3
C1 C2 H2 127.7
C1 C2 C3 104.7(2)
C3 C2 H2 127.7
N2 C3 C2 110.5(3)
N2 C3 C4 115.1(2)
C2 C3 C4 134.1(3)
N11 C4 C3 110.3(2)
N11 C4 H4 110.1
N21 C4 N11 107.6(2)
N21 C4 C3 108.7(2)
N21 C4 H4 110.1
C3 C4 H4 110.1
N3 C5 C6 178.6(4)
C5 C6 H6a 109.5
C5 C6 H6b 109.5
C5 C6 H6c 109.5
H6a C6 H6b 109.5
H6a C6 H6c 109.5
H6b C6 H6c 109.5
N4 C7 C8 178.7(3)
C7 C8 H8a 109.5
C7 C8 H8b 109.5
C7 C8 H8c 109.5
H8a C8 H8b 109.5
H8a C8 H8c 109.5
H8b C8 H8c 109.5
N11 C11 H11 127.0
N11 C11 C12 106.1(3)
C12 C11 H11 127.0
C11 C12 H12 126.5
C11 C12 C13 107.1(3)
C13 C12 H12 126.5
N12 C13 C12 110.0(3)
N12 C13 H13 125.0
C12 C13 H13 125.0
N21 C21 H21 126.2
N21 C21 C22 107.7(3)
C22 C21 H21 126.2
C21 C22 H22 127.4
C21 C22 C23 105.3(3)
C23 C22 H22 127.4
N22 C23 C22 110.9(3)
N22 C23 H23 124.5
C22 C23 H23 124.5
N1 C31 H31a 109.2
N1 C31 H31b 109.2
N1 C31 C32 112.2(2)
H31a C31 H31b 107.9
C32 C31 H31a 109.2
C32 C31 H31b 109.2
N31 C32 C31 120.1(2)
N31 C32 C33 121.7(3)
C33 C32 C31 118.2(3)
C32 C33 H33 120.1
C32 C33 C34 119.8(3)
C34 C33 H33 120.1
C33 C34 H34 120.7
C35 C34 C33 118.6(3)
C35 C34 H34 120.7
C34 C35 H35 120.6
C34 C35 C36 118.8(3)
C36 C35 H35 120.6
N31 C36 C35 123.4(3)
N31 C36 H36 118.3
C35 C36 H36 118.3
F1 B1 F3 109.2(3)
F2 B1 F1 110.3(3)
F2 B1 F3 108.8(3)
F4 B1 F1 109.3(3)
F4 B1 F2 109.9(3)
F4 B1 F3 109.3(3)
F5 B2 F6 109.8(4)
F5 B2 F7 109.3(3)
F5 B2 F8 109.1(3)
F7 B2 F6 110.3(3)
F7 B2 F8 109.8(4)
F8 B2 F6 108.5(3)
N1s C1s C2s 178.7(4)
C1s C2s H2sa 109.5
C1s C2s H2sb 109.5
C1s C2s H2sc 109.5
H2sa C2s H2sb 109.5
H2sa C2s H2sc 109.5
H2sb C2s H2sc 109.5

loop_
_geom_bond_atom_site_label_1
_geom_bond_atom_site_label_2
_geom_bond_distance
Fe1 N2 1.927(2)
Fe1 N3 1.954(2)
Fe1 N4 1.941(3)
Fe1 N12 1.982(3)
Fe1 N22 2.003(2)
Fe1 N31 2.033(2)
N1 C1 1.356(4)
N1 C31 1.449(4)
N2 N1 1.334(3)
N2 C3 1.332(4)
N3 C5 1.137(4)
N4 C7 1.132(4)
N11 N12 1.357(4)
N11 C4 1.466(4)
N11 C11 1.358(4)
N12 C13 1.339(4)
N21 N22 1.365(3)
N21 C4 1.454(4)
N21 C21 1.333(4)
N22 C23 1.325(4)
N31 C32 1.358(4)
N31 C36 1.347(4)
C1 H1 0.9500
C2 C1 1.380(4)
C2 H2 0.9500
C3 C2 1.393(4)
C4 C3 1.498(4)
C4 H4 1.0000
C5 C6 1.461(4)
C6 H6a 0.9800
C6 H6b 0.9800
C6 H6c 0.9800
C7 C8 1.463(4)
C8 H8a 0.9800
C8 H8b 0.9800
C8 H8c 0.9800
C11 H11 0.9500
C11 C12 1.365(6)
C12 H12 0.9500
C12 C13 1.381(5)
C13 H13 0.9500
C21 H21 0.9500
C21 C22 1.362(5)
C22 H22 0.9500
C22 C23 1.392(4)
C23 H23 0.9500
C31 H31a 0.9900
C31 H31b 0.9900
C31 C32 1.522(4)
C32 C33 1.383(4)
C33 H33 0.9500
C33 C34 1.387(5)
C34 H34 0.9500
C34 C35 1.378(5)
C35 H35 0.9500
C35 C36 1.380(4)
C36 H36 0.9500
F1 B1 1.391(5)
F2 B1 1.384(4)
F3 B1 1.394(5)
F4 B1 1.377(5)
F5 B2 1.363(5)
F6 B2 1.398(5)
F7 B2 1.376(5)
F8 B2 1.391(5)
N1s C1s 1.131(5)
C1s C2s 1.444(6)
C2s H2sa 0.9800
C2s H2sb 0.9800
C2s H2sc 0.9800

loop_
_geom_torsion_atom_site_label_1
_geom_torsion_atom_site_label_2
_geom_torsion_atom_site_label_3
_geom_torsion_atom_site_label_4
_geom_torsion
Fe1 N2 N1 C1 172.55(19)
Fe1 N2 N1 C31 -4.5(4)
Fe1 N2 C3 C2 -172.8(2)
Fe1 N2 C3 C4 1.8(4)
Fe1 N12 C13 C12 175.1(2)
Fe1 N22 C23 C22 174.7(2)
Fe1 N31 C32 C31 -0.4(3)
Fe1 N31 C32 C33 178.2(2)
Fe1 N31 C36 C35 -177.1(2)
N1 N2 C3 C2 -0.5(3)
N1 N2 C3 C4 174.2(2)
N1 C31 C32 N31 -48.6(4)
N1 C31 C32 C33 132.8(3)
N2 N1 C1 C2 -0.6(3)
N2 N1 C31 C32 51.8(3)
N2 C3 C2 C1 0.1(3)
N11 N12 C13 C12 0.6(3)
N11 C4 C3 N2 56.9(3)
N11 C4 C3 C2 -130.1(3)
N11 C11 C12 C13 -0.2(4)
N12 N11 C4 N21 62.4(3)
N12 N11 C4 C3 -56.1(3)
N12 N11 C11 C12 0.6(3)
N21 N22 C23 C22 0.8(3)
N21 C4 C3 N2 -60.9(3)
N21 C4 C3 C2 112.2(4)
N21 C21 C22 C23 -0.1(4)
N22 N21 C4 N11 -60.7(3)
N22 N21 C4 C3 58.8(3)
N22 N21 C21 C22 0.7(4)
N31 C32 C33 C34 -1.1(4)
C1 N1 C31 C32 -124.6(3)
C3 N2 N1 C1 0.7(3)
C3 N2 N1 C31 -176.4(2)
C3 C2 C1 N1 0.3(3)
C4 N11 N12 Fe1 -2.7(3)
C4 N11 N12 C13 172.9(2)
C4 N11 C11 C12 -172.1(3)
C4 N21 N22 Fe1 0.6(3)
C4 N21 N22 C23 175.7(3)
C4 N21 C21 C22 -175.5(3)
C4 C3 C2 C1 -173.2(3)
C11 N11 N12 Fe1 -176.3(2)
C11 N11 N12 C13 -0.8(3)
C11 N11 C4 N21 -125.4(3)
C11 N11 C4 C3 116.2(3)
C11 C12 C13 N12 -0.2(4)
C21 N21 N22 Fe1 -176.1(2)
C21 N21 N22 C23 -0.9(3)
C21 N21 C4 N11 115.3(3)
C21 N21 C4 C3 -125.3(3)
C21 C22 C23 N22 -0.5(4)
C31 N1 C1 C2 176.0(3)
C31 C32 C33 C34 177.4(3)
C32 N31 C36 C35 2.0(4)
C32 C33 C34 C35 2.2(4)
C33 C34 C35 C36 -1.2(4)
C34 C35 C36 N31 -0.9(4)
C36 N31 C32 C31 -179.5(2)
C36 N31 C32 C33 -1.0(4)

loop_
_exptl_oxdiff_crystal_face_indexfrac_h
_exptl_oxdiff_crystal_face_indexfrac_k
_exptl_oxdiff_crystal_face_indexfrac_l
_exptl_oxdiff_crystal_face_x
_exptl_oxdiff_crystal_face_y
_exptl_oxdiff_crystal_face_z
1.0023 1.0058 8.0008 0.1142 0.4390 0.8930
5.9991 5.0083 4.0022 -0.0742 -0.5412 0.7860
-5.0004 -4.0095 -7.0020 0.0290 0.1627 -1.0405
0.0029 5.9892 0.0005 0.7305 -0.5689 -0.1080
-0.0029 -5.9892 -0.0005 -0.7305 0.5689 0.1080
-1.0023 -1.0058 -8.0008 -0.1142 -0.4390 -0.8930
-5.9944 -0.0128 2.9986 0.7844 0.5874 -0.1458
-3.9981 -4.9983 3.9987 -0.0569 1.0144 0.2015
